data_7224481
loop_
_publ_author_name
'Park, Min Kyung'
'Lim, Kwang Soo'
'Park, Ji Hey'
'Song, Jeong Hwa'
'Kang, Dong Won'
'Lee, Woo Ram'
'Hong, Chang Seop'

_publ_section_title
;
 Two- and three-dimensional Zn(ii) coordination polymers constructed from
 mixed ligand systems: interpenetration, structural transformation and
 sensing behavior
;
_journal_issue 23
_journal_name_full CrystEngComm
_journal_page_first 4349
_journal_paper_doi 10.1039/C6CE00155F
_journal_volume 18
_journal_year 2016
_chemical_formula_sum 'C20 H14 N4 O6 Zn'
_chemical_formula_weight 471.72
_chemical_name_systematic
;
 ?
;
_space_group_IT_number 13
_symmetry_cell_setting monoclinic
_symmetry_space_group_name_Hall '-P 2yac'
_symmetry_space_group_name_H-M 'P 1 2/n 1'
_atom_sites_solution_hydrogens geom
_atom_sites_solution_primary direct
_atom_sites_solution_secondary difmap
_audit_block_doi 10.5517/cc1km86n
_audit_creation_method SHELXL-97
_audit_update_record
;
2016-01-20 deposited with the CCDC.
2016-03-03 downloaded from the CCDC.
;
_cell_angle_alpha 90.00
_cell_angle_beta 96.310(3)
_cell_angle_gamma 90.00
_cell_formula_units_Z 2
_cell_length_a 11.3869(5)
_cell_length_b 8.3323(4)
_cell_length_c 13.9637(6)
_cell_measurement_reflns_used 3028
_cell_measurement_temperature 296(2)
_cell_measurement_theta_max 26.7085
_cell_measurement_theta_min 2.8525
_cell_volume 1316.84(10)
_computing_cell_refinement 'Bruker SMART APEXll'
_computing_data_collection 'Bruker SMART APEXll'
_computing_data_reduction 'Bruker SAINT'
_computing_molecular_graphics WingX
_computing_publication_material WingX
_computing_structure_refinement 'SHELXL-97 (Sheldrick, 1997)'
_computing_structure_solution SHELXTL
_diffrn_ambient_temperature 296(2)
_diffrn_measured_fraction_theta_full 0.993
_diffrn_measured_fraction_theta_max 0.993
_diffrn_measurement_device_type 'CCD area detector'
_diffrn_measurement_method 'omega scan'
_diffrn_radiation_monochromator graphite
_diffrn_radiation_source 'fine-focus sealed tube'
_diffrn_radiation_type MoK\a
_diffrn_radiation_wavelength 0.71073
_diffrn_reflns_av_R_equivalents 0.0434
_diffrn_reflns_av_sigmaI/netI 0.0515
_diffrn_reflns_limit_h_max 14
_diffrn_reflns_limit_h_min -15
_diffrn_reflns_limit_k_max 10
_diffrn_reflns_limit_k_min -11
_diffrn_reflns_limit_l_max 16
_diffrn_reflns_limit_l_min -18
_diffrn_reflns_number 11438
_diffrn_reflns_theta_full 28.28
_diffrn_reflns_theta_max 28.28
_diffrn_reflns_theta_min 2.19
_exptl_absorpt_coefficient_mu 0.968
_exptl_absorpt_correction_T_max 0.9094
_exptl_absorpt_correction_T_min 0.8300
_exptl_absorpt_correction_type multi-scan
_exptl_absorpt_process_details SADABS
_exptl_crystal_colour colorless
_exptl_crystal_density_diffrn 1.190
_exptl_crystal_density_method 'not measured'
_exptl_crystal_description cubic
_exptl_crystal_F_000 480
_exptl_crystal_size_max 0.20
_exptl_crystal_size_mid 0.20
_exptl_crystal_size_min 0.10
_platon_squeeze_details
;
;
_refine_diff_density_max 0.448
_refine_diff_density_min -0.572
_refine_diff_density_rms 0.086
_refine_ls_extinction_method none
_refine_ls_goodness_of_fit_ref 1.084
_refine_ls_hydrogen_treatment constr
_refine_ls_matrix_type full
_refine_ls_number_parameters 142
_refine_ls_number_reflns 3250
_refine_ls_number_restraints 0
_refine_ls_restrained_S_all 1.084
_refine_ls_R_factor_all 0.0519
_refine_ls_R_factor_gt 0.0415
_refine_ls_shift/su_max 0.001
_refine_ls_shift/su_mean 0.000
_refine_ls_structure_factor_coef Fsqd
_refine_ls_weighting_details 'calc w=1/[\s^2^(Fo^2^)+(0.0586P)^2^+0.1149P] where P=(Fo^2^+2Fc^2^)/3'
_refine_ls_weighting_scheme calc
_refine_ls_wR_factor_gt 0.1078
_refine_ls_wR_factor_ref 0.1115
_reflns_number_gt 2697
_reflns_number_total 3250
_reflns_threshold_expression >2sigma(I)
_cod_data_source_file c6ce00155f2.cif
_cod_data_source_block compound3
_cod_depositor_comments
;
The following automatic conversions were performed:

'_exptl_absorpt_correction_type' value 'MULTI-SCAN' changed to
'multi-scan' according to
/usr/data/users/saulius/crontab/automatic-downloads/rss-feeds/RSC/lib/dictionaries/cif_core.dic
dictionary named 'cif_core.dic' version 2.4.2 from 2011-04-26.

Automatic conversion script
Id: cif_fix_values 4268 2015-11-12 08:31:59Z antanas 

 Adding full bibliography for 7224479--7224482.cif.
;
_cod_original_sg_symbol_H-M P2/n
_cod_database_code 7224481

loop_
_symmetry_equiv_pos_as_xyz
'x, y, z'
'-x+1/2, y, -z+1/2'
'-x, -y, -z'
'x-1/2, -y, z-1/2'

loop_
_atom_site_label
_atom_site_type_symbol
_atom_site_fract_x
_atom_site_fract_y
_atom_site_fract_z
_atom_site_U_iso_or_equiv
_atom_site_adp_type
_atom_site_occupancy
_atom_site_symmetry_multiplicity
_atom_site_calc_flag
_atom_site_refinement_flags
Zn1 Zn 0.7500 0.65094(4) 0.7500 0.01250(13) Uani 1 2 d S
N1 N 0.63354(17) 0.5109(2) 0.67591(13) 0.0164(4) Uani 1 1 d .
C1 C 0.5174(2) 0.5297(3) 0.66729(16) 0.0195(5) Uani 1 1 d .
H1 H 0.4787 0.6176 0.6903 0.023 Uiso 1 1 calc R
N2 N 0.46336(17) 0.4044(2) 0.62069(14) 0.0192(4) Uani 1 1 d .
H2 H 0.3884 0.3931 0.6066 0.023 Uiso 1 1 calc R
C2 C 0.5488(2) 0.2976(3) 0.59948(15) 0.0153(5) Uani 1 1 d .
C3 C 0.6544(2) 0.3654(3) 0.63327(15) 0.0161(5) Uani 1 1 d .
H3 H 0.7284 0.3209 0.6284 0.019 Uiso 1 1 calc R
C4 C 0.5227(2) 0.1450(3) 0.54953(15) 0.0162(5) Uani 1 1 d .
C5 C 0.4244(2) 0.1298(3) 0.47947(16) 0.0172(5) Uani 1 1 d .
H5 H 0.3737 0.2162 0.4659 0.021 Uiso 1 1 calc R
C6 C 0.5966(2) 0.0139(3) 0.56918(15) 0.0163(5) Uani 1 1 d .
H6 H 0.6612 0.0227 0.6158 0.020 Uiso 1 1 calc R
O1 O 0.84495(15) 0.8106(2) 0.68701(11) 0.0193(4) Uani 1 1 d .
C7 C 0.8872(2) 0.7600(3) 0.60972(16) 0.0177(5) Uani 1 1 d .
O2 O 0.87774(17) 0.6203(2) 0.58192(12) 0.0246(4) Uani 1 1 d .
C8 C 0.9472(2) 0.8860(3) 0.55509(15) 0.0161(5) Uani 1 1 d .
C9 C 0.9540(2) 1.0475(3) 0.58529(15) 0.0174(5) Uani 1 1 d .
O3 O 0.91133(17) 1.1016(2) 0.66611(12) 0.0236(4) Uani 1 1 d .
H3A H 0.8868 1.0257 0.6955 0.035 Uiso 1 1 calc R
C10 C 0.9937(2) 0.8414(3) 0.47101(16) 0.0182(5) Uani 1 1 d .
H10 H 0.9896 0.7344 0.4519 0.022 Uiso 1 1 calc R

loop_
_atom_site_aniso_label
_atom_site_aniso_U_11
_atom_site_aniso_U_22
_atom_site_aniso_U_33
_atom_site_aniso_U_23
_atom_site_aniso_U_13
_atom_site_aniso_U_12
Zn1 0.0143(2) 0.0104(2) 0.01303(19) 0.000 0.00252(13) 0.000
N1 0.0182(10) 0.0121(9) 0.0188(9) -0.0016(7) 0.0020(8) 0.0010(8)
C1 0.0205(12) 0.0156(12) 0.0221(11) -0.0041(9) 0.0006(9) -0.0003(10)
N2 0.0148(10) 0.0171(10) 0.0253(10) -0.0048(8) 0.0001(8) -0.0011(8)
C2 0.0177(11) 0.0136(11) 0.0150(10) -0.0009(8) 0.0033(9) 0.0000(9)
C3 0.0178(11) 0.0134(11) 0.0175(11) -0.0025(8) 0.0030(9) 0.0020(9)
C4 0.0190(11) 0.0148(11) 0.0154(10) -0.0004(8) 0.0044(9) -0.0033(9)
C5 0.0179(11) 0.0138(12) 0.0198(11) 0.0011(9) 0.0021(9) 0.0005(9)
C6 0.0159(11) 0.0174(12) 0.0150(10) -0.0004(9) -0.0010(9) -0.0013(9)
O1 0.0230(9) 0.0184(8) 0.0173(8) 0.0022(6) 0.0050(7) -0.0035(7)
C7 0.0170(11) 0.0187(12) 0.0173(10) 0.0055(9) 0.0014(9) 0.0001(9)
O2 0.0351(10) 0.0165(9) 0.0237(9) 0.0015(7) 0.0106(8) -0.0058(8)
C8 0.0152(11) 0.0184(12) 0.0146(10) 0.0025(8) 0.0016(9) -0.0022(9)
C9 0.0181(11) 0.0187(12) 0.0158(10) 0.0000(9) 0.0038(9) -0.0017(10)
O3 0.0327(10) 0.0192(9) 0.0209(8) -0.0030(7) 0.0125(7) -0.0068(8)
C10 0.0192(11) 0.0188(12) 0.0169(11) 0.0000(9) 0.0028(9) -0.0041(10)

loop_
_atom_type_symbol
_atom_type_description
_atom_type_scat_dispersion_real
_atom_type_scat_dispersion_imag
_atom_type_scat_source
C C 0.0033 0.0016 'International Tables Vol C Tables 4.2.6.8 and 6.1.1.4'
H H 0.0000 0.0000 'International Tables Vol C Tables 4.2.6.8 and 6.1.1.4'
N N 0.0061 0.0033 'International Tables Vol C Tables 4.2.6.8 and 6.1.1.4'
O O 0.0106 0.0060 'International Tables Vol C Tables 4.2.6.8 and 6.1.1.4'
Zn Zn 0.2839 1.4301 'International Tables Vol C Tables 4.2.6.8 and 6.1.1.4'

loop_
_geom_angle_atom_site_label_1
_geom_angle_atom_site_label_2
_geom_angle_atom_site_label_3
_geom_angle
_geom_angle_site_symmetry_1
_geom_angle_site_symmetry_3
N1 Zn1 N1 107.44(11) . 2_656
N1 Zn1 O1 105.19(7) . 2_656
N1 Zn1 O1 122.20(7) 2_656 2_656
N1 Zn1 O1 122.20(7) . .
N1 Zn1 O1 105.19(7) 2_656 .
O1 Zn1 O1 95.60(10) 2_656 .
C1 N1 C3 106.4(2) . .
C1 N1 Zn1 125.79(16) . .
C3 N1 Zn1 127.40(16) . .
N1 C1 N2 110.6(2) . .
C1 N2 C2 108.1(2) . .
C3 C2 N2 105.9(2) . .
C3 C2 C4 130.5(2) . .
N2 C2 C4 123.6(2) . .
C2 C3 N1 109.0(2) . .
C6 C4 C5 118.9(2) . .
C6 C4 C2 120.1(2) . .
C5 C4 C2 120.9(2) . .
C6 C5 C4 120.0(2) 3_656 .
C5 C6 C4 121.0(2) 3_656 .
C7 O1 Zn1 114.92(15) . .
O2 C7 O1 122.9(2) . .
O2 C7 C8 122.0(2) . .
O1 C7 C8 115.2(2) . .
C10 C8 C9 119.6(2) . .
C10 C8 C7 118.5(2) . .
C9 C8 C7 121.8(2) . .
O3 C9 C10 117.7(2) . 3_776
O3 C9 C8 123.7(2) . .
C10 C9 C8 118.6(2) 3_776 .
C8 C10 C9 121.7(2) . 3_776

loop_
_geom_bond_atom_site_label_1
_geom_bond_atom_site_label_2
_geom_bond_distance
_geom_bond_site_symmetry_2
Zn1 N1 1.9721(19) .
Zn1 N1 1.9721(19) 2_656
Zn1 O1 1.9799(16) 2_656
Zn1 O1 1.9799(16) .
N1 C1 1.324(3) .
N1 C3 1.383(3) .
C1 N2 1.343(3) .
N2 C2 1.375(3) .
C2 C3 1.365(3) .
C2 C4 1.465(3) .
C4 C6 1.388(3) .
C4 C5 1.408(3) .
C5 C6 1.384(3) 3_656
C6 C5 1.384(3) 3_656
O1 C7 1.299(3) .
C7 O2 1.228(3) .
C7 C8 1.505(3) .
C8 C10 1.390(3) .
C8 C9 1.409(3) .
C9 O3 1.354(3) .
C9 C10 1.391(3) 3_776
C10 C9 1.391(3) 3_776

loop_
_platon_squeeze_void_nr
_platon_squeeze_void_average_x
_platon_squeeze_void_average_y
_platon_squeeze_void_average_z
_platon_squeeze_void_volume
_platon_squeeze_void_count_electrons
1 0.250 -0.080 0.750 214.1 34.2
2 0.750 0.040 0.250 214.1 34.5
